data_7213342
loop_
_publ_author_name
'Djaidi, Djamal'
'Leung, Ivy S. H.'
'Bishop, Roger'
'Craig, Donald C.'
'Scudder, Marcia L.'

_publ_section_title
;
 Ritter reactions. Part 14. Rearrangement of
 3,3,7,7-tetramethyl-6-methylidenebicyclo[3.3.1]nonan-2-one
;
_journal_issue 13
_journal_name_full 'Journal of the Chemical Society, Perkin Transactions 1'
_journal_page_first 2037
_journal_paper_doi 10.1039/b002544p
_journal_year 2000
_chemical_formula_moiety 'C16 H27 N O2'
_chemical_formula_sum 'C16 H27 N O2'
_chemical_formula_weight 265.4
_space_group_IT_number 14
_symmetry_cell_setting monoclinic
_symmetry_space_group_name_Hall '-P 2ybc'
_symmetry_space_group_name_H-M 'P 1 21/c 1'
_atom_type_scat_source 'International Tables for X-ray Crystallography, Vol. IV'
_audit_creation_method 'RAELSPUB and manual entry'
_cell_angle_alpha 90
_cell_angle_beta 96.43(2)
_cell_angle_gamma 90
_cell_formula_units_Z 4
_cell_length_a 13.730(5)
_cell_length_b 11.477(4)
_cell_length_c 9.621(4)
_cell_measurement_reflns_used 10
_cell_measurement_temperature 294
_cell_measurement_theta_max 24
_cell_measurement_theta_min 20
_cell_volume 1506.5(10)
_diffrn_measurement_device_type 'Nonius CAD-4'
_diffrn_measurement_method \w--2\q
_diffrn_radiation_type 'Cu K\a'
_diffrn_radiation_wavelength 1.54184
_diffrn_reflns_av_R_equivalents 0.013
_diffrn_reflns_limit_h_max 15
_diffrn_reflns_limit_h_min -15
_diffrn_reflns_limit_k_max 0
_diffrn_reflns_limit_k_min -12
_diffrn_reflns_limit_l_max 10
_diffrn_reflns_limit_l_min 0
_diffrn_reflns_number 2362
_diffrn_reflns_theta_max 60
_diffrn_standards_decay_% 0
_diffrn_standards_interval_time 30min
_diffrn_standards_number 1
_exptl_absorpt_coefficient_mu 0.562
_exptl_absorpt_correction_T_max 0.97
_exptl_absorpt_correction_T_min 0.91
_exptl_absorpt_correction_type analytical
_exptl_absorpt_process_details '(DeMeulenaer & Tompa, 1965)'
_exptl_crystal_colour colourless
_exptl_crystal_density_diffrn 1.17
_exptl_crystal_density_method 'not measured'
_exptl_crystal_description prism
_exptl_crystal_F_000 584.0
_exptl_crystal_size_max 0.26
_exptl_crystal_size_mid 0.11
_exptl_crystal_size_min 0.06
_refine_diff_density_max 0.38
_refine_diff_density_min -0.39
_refine_ls_extinction_method none
_refine_ls_goodness_of_fit_ref 1.81
_refine_ls_hydrogen_treatment noref
_refine_ls_number_parameters 174
_refine_ls_number_reflns 1083
_refine_ls_R_factor_gt 0.065
_refine_ls_shift/su_max 0.001
_refine_ls_structure_factor_coef F
_refine_ls_weighting_details 'w = 1/[\s^2^(F) + 0.0016F^2^]'
_refine_ls_weighting_scheme calc
_refine_ls_wR_factor_ref 0.104
_reflns_number_gt 1083
_reflns_number_total 2227
_reflns_threshold_expression I>3\s(I)
_cod_data_source_file b002544psup1.cif
_cod_data_source_block 5
_cod_original_cell_volume 1507(1)
_cod_original_sg_symbol_H-M 'P 21/c'
_cod_database_code 7213342

loop_
_symmetry_equiv_pos_site_id
_symmetry_equiv_pos_as_xyz
1 x,y,z
2 -x,1/2+y,1/2-z
3 -x,-y,-z
4 x,1/2-y,1/2+z

loop_
_atom_site_label
_atom_site_fract_x
_atom_site_fract_y
_atom_site_fract_z
_atom_site_U_iso_or_equiv
_atom_site_adp_type
_atom_site_type_symbol
O1 0.2733(3) 0.3673(3) 0.1360(4) 0.064(1) Uani O
O2 0.0855(3) 0.2618(4) 0.2168(4) 0.073(1) Uani O
N1 0.1239(3) 0.3336(4) 0.0100(5) 0.057(1) Uani N
C1 0.1905(4) 0.4262(5) 0.0609(6) 0.055(2) Uani C
C2 0.2251(5) 0.4942(6) -0.0654(7) 0.068(2) Uani C
C3 0.3013(5) 0.5826(6) 0.0019(8) 0.076(2) Uani C
C4 0.2587(5) 0.6649(6) 0.1083(8) 0.080(2) Uani C
C5 0.2249(4) 0.5906(5) 0.2269(7) 0.064(2) Uani C
C6 0.3091(5) 0.5224(6) 0.3082(7) 0.070(2) Uani C
C7 0.3515(5) 0.4452(6) 0.1997(8) 0.071(2) Uani C
C8 0.1457(4) 0.5077(5) 0.1602(6) 0.057(2) Uani C
C9 0.3870(5) 0.5192(6) 0.0811(8) 0.080(2) Uani C
C10 0.0788(4) 0.2574(5) 0.0879(6) 0.056(2) Uani C
C11 0.0167(5) 0.1669(6) 0.0118(7) 0.074(2) Uani C
C12 0.2746(6) 0.4110(7) -0.1611(8) 0.098(3) Uani C
C13 0.1409(6) 0.5558(7) -0.1533(8) 0.095(3) Uani C
C14 0.3870(6) 0.6049(7) 0.3823(8) 0.098(3) Uani C
C15 0.2692(6) 0.4480(7) 0.4204(8) 0.097(3) Uani C
C16 0.4301(5) 0.3604(7) 0.2597(10) 0.105(3) Uani C
HN1 0.1100 0.3254 -0.0939 0.057 Uani H
HC3 0.3257 0.6307 -0.0736 0.076 Uani H
H1C4 0.2017 0.7090 0.0604 0.080 Uani H
H2C4 0.3103 0.7210 0.1476 0.080 Uani H
HC5 0.1950 0.6432 0.2934 0.064 Uani H
H1C8 0.1186 0.4613 0.2350 0.057 Uani H
H2C8 0.0919 0.5538 0.1074 0.057 Uani H
H1C9 0.4362 0.5775 0.1222 0.080 Uani H
H2C9 0.4180 0.4671 0.0153 0.080 Uani H
H1C11 -0.0126 0.1160 0.0806 0.074 Uani H
H2C11 -0.0369 0.2052 -0.0509 0.074 Uani H
H3C11 0.0577 0.1184 -0.0455 0.074 Uani H
H1C12 0.3301 0.3697 -0.1053 0.098 Uani H
H2C12 0.2257 0.3525 -0.2025 0.098 Uani H
H3C12 0.3003 0.4565 -0.2378 0.098 Uani H
H1C13 0.1077 0.6104 -0.0927 0.095 Uani H
H2C13 0.1672 0.6006 -0.2300 0.095 Uani H
H3C13 0.0926 0.4966 -0.1947 0.095 Uani H
H1C14 0.4146 0.6550 0.3112 0.098 Uani H
H2C14 0.3561 0.6554 0.4500 0.098 Uani H
H3C14 0.4408 0.5580 0.4338 0.098 Uani H
H1C15 0.2183 0.3933 0.3754 0.097 Uani H
H2C15 0.3239 0.4022 0.4716 0.097 Uani H
H3C15 0.2392 0.4996 0.4877 0.097 Uani H
H1C16 0.4535 0.3138 0.1821 0.105 Uani H
H2C16 0.4863 0.4047 0.3094 0.105 Uani H
H3C16 0.4023 0.3068 0.3271 0.105 Uani H

loop_
_atom_site_aniso_label
_atom_site_aniso_U_11
_atom_site_aniso_U_22
_atom_site_aniso_U_33
_atom_site_aniso_U_12
_atom_site_aniso_U_13
_atom_site_aniso_U_23
_atom_site_aniso_type_symbol
O1 0.058(2) 0.065(3) 0.067(3) 0.001(2) 0.008(2) -0.011(2) O
O2 0.099(3) 0.078(3) 0.041(2) -0.013(3) 0.014(2) -0.001(3) O
N1 0.061(3) 0.062(3) 0.049(3) -0.008(3) 0.010(3) -0.001(3) N
C1 0.049(3) 0.059(4) 0.054(4) 0.000(3) 0.002(3) 0.003(3) C
C2 0.077(5) 0.073(5) 0.057(4) -0.014(4) 0.024(4) -0.005(4) C
C3 0.077(5) 0.078(5) 0.080(5) -0.016(4) 0.031(4) -0.003(5) C
C4 0.086(5) 0.067(4) 0.088(5) -0.007(4) 0.014(5) -0.003(5) C
C5 0.068(4) 0.061(4) 0.066(4) 0.002(3) 0.021(4) -0.012(4) C
C6 0.075(5) 0.075(4) 0.060(4) -0.005(4) 0.008(4) -0.016(4) C
C7 0.049(3) 0.075(4) 0.087(5) -0.002(4) 0.000(4) -0.022(5) C
C8 0.057(4) 0.066(4) 0.052(4) 0.002(3) 0.019(3) -0.009(4) C
C9 0.064(4) 0.091(5) 0.091(5) -0.020(4) 0.032(4) -0.027(5) C
C10 0.058(4) 0.055(4) 0.055(4) 0.002(4) 0.013(3) 0.007(4) C
C11 0.076(5) 0.074(5) 0.076(5) -0.023(4) 0.019(4) -0.008(4) C
C12 0.102(6) 0.126(6) 0.075(5) -0.040(5) 0.045(5) -0.022(5) C
C13 0.121(6) 0.098(6) 0.066(5) -0.018(5) 0.002(5) 0.030(5) C
C14 0.101(6) 0.094(6) 0.095(6) -0.015(5) -0.007(5) -0.029(5) C
C15 0.123(7) 0.104(6) 0.061(5) -0.011(5) -0.006(5) 0.001(5) C
C16 0.070(5) 0.096(6) 0.142(8) 0.010(4) -0.018(5) -0.021(6) C

loop_
_geom_angle_atom_site_label_1
_geom_angle_atom_site_label_2
_geom_angle_atom_site_label_3
_geom_angle
_geom_angle_site_symmetry_1
_geom_angle_site_symmetry_2
_geom_angle_site_symmetry_3
_geom_angle_publ_flag
C1 O1 C7 114.8(4) 1_555 1_555 1_555 no
C1 N1 C10 126.8(5) 1_555 1_555 1_555 no
O1 C1 N1 104.9(4) 1_555 1_555 1_555 no
O1 C1 C2 109.4(5) 1_555 1_555 1_555 no
O1 C1 C8 109.0(5) 1_555 1_555 1_555 no
N1 C1 C2 109.8(5) 1_555 1_555 1_555 no
N1 C1 C8 112.4(5) 1_555 1_555 1_555 no
C2 C1 C8 111.2(5) 1_555 1_555 1_555 no
C1 C2 C3 104.6(5) 1_555 1_555 1_555 no
C1 C2 C12 110.4(5) 1_555 1_555 1_555 no
C1 C2 C13 112.6(6) 1_555 1_555 1_555 no
C3 C2 C12 109.6(6) 1_555 1_555 1_555 no
C3 C2 C13 111.3(6) 1_555 1_555 1_555 no
C12 C2 C13 108.3(6) 1_555 1_555 1_555 no
C2 C3 C4 112.8(5) 1_555 1_555 1_555 no
C2 C3 C9 110.3(6) 1_555 1_555 1_555 no
C4 C3 C9 106.8(6) 1_555 1_555 1_555 no
C3 C4 C5 108.6(5) 1_555 1_555 1_555 no
C4 C5 C6 112.8(5) 1_555 1_555 1_555 no
C4 C5 C8 107.0(5) 1_555 1_555 1_555 no
C6 C5 C8 110.8(5) 1_555 1_555 1_555 no
C5 C6 C7 105.7(5) 1_555 1_555 1_555 no
C5 C6 C14 111.5(6) 1_555 1_555 1_555 no
C5 C6 C15 109.6(6) 1_555 1_555 1_555 no
C7 C6 C14 111.9(6) 1_555 1_555 1_555 no
C7 C6 C15 110.6(6) 1_555 1_555 1_555 no
C14 C6 C15 107.6(6) 1_555 1_555 1_555 no
O1 C7 C6 108.6(5) 1_555 1_555 1_555 no
O1 C7 C9 107.5(6) 1_555 1_555 1_555 no
O1 C7 C16 102.8(5) 1_555 1_555 1_555 no
C6 C7 C9 111.1(6) 1_555 1_555 1_555 no
C6 C7 C16 114.8(6) 1_555 1_555 1_555 no
C9 C7 C16 111.3(6) 1_555 1_555 1_555 no
C1 C8 C5 109.2(5) 1_555 1_555 1_555 no
C3 C9 C7 110.1(6) 1_555 1_555 1_555 no
O2 C10 N1 123.1(6) 1_555 1_555 1_555 no
O2 C10 C11 119.9(6) 1_555 1_555 1_555 no
N1 C10 C11 117.0(5) 1_555 1_555 1_555 no

loop_
_geom_bond_atom_site_label_1
_geom_bond_atom_site_label_2
_geom_bond_distance
_geom_bond_site_symmetry_1
_geom_bond_site_symmetry_2
_geom_bond_publ_flag
O1 C1 1.446(6) 1_555 1_555 no
O1 C7 1.476(7) 1_555 1_555 no
O2 C10 1.235(6) 1_555 1_555 no
N1 C1 1.452(7) 1_555 1_555 no
N1 C10 1.346(7) 1_555 1_555 no
C1 C2 1.561(8) 1_555 1_555 no
C1 C8 1.516(8) 1_555 1_555 no
C2 C3 1.546(8) 1_555 1_555 no
C2 C12 1.538(10) 1_555 1_555 no
C2 C13 1.527(10) 1_555 1_555 no
C3 C4 1.554(9) 1_555 1_555 no
C3 C9 1.514(9) 1_555 1_555 no
C4 C5 1.537(9) 1_555 1_555 no
C5 C6 1.536(8) 1_555 1_555 no
C5 C8 1.530(8) 1_555 1_555 no
C6 C7 1.533(9) 1_555 1_555 no
C6 C14 1.543(8) 1_555 1_555 no
C6 C15 1.526(10) 1_555 1_555 no
C7 C9 1.545(10) 1_555 1_555 no
C7 C16 1.519(9) 1_555 1_555 no
C10 C11 1.484(8) 1_555 1_555 no

loop_
_geom_torsion_atom_site_label_1
_geom_torsion_atom_site_label_2
_geom_torsion_atom_site_label_3
_geom_torsion_atom_site_label_4
_geom_torsion
_geom_torsion_site_symmetry_1
_geom_torsion_site_symmetry_2
_geom_torsion_site_symmetry_3
_geom_torsion_site_symmetry_4
_geom_torsion_publ_flag
C7 O1 C1 N1 -179.3(5) 1_555 1_555 1_555 1_555 no
C7 O1 C1 C2 63.0(6) 1_555 1_555 1_555 1_555 no
C7 O1 C1 C8 -58.8(6) 1_555 1_555 1_555 1_555 no
C1 O1 C7 C6 62.2(7) 1_555 1_555 1_555 1_555 no
C1 O1 C7 C9 -58.1(7) 1_555 1_555 1_555 1_555 no
C1 O1 C7 C16 -175.7(5) 1_555 1_555 1_555 1_555 no
C10 N1 C1 O1 63.0(7) 1_555 1_555 1_555 1_555 no
C10 N1 C1 C2 -179.6(5) 1_555 1_555 1_555 1_555 no
C10 N1 C1 C8 -55.2(7) 1_555 1_555 1_555 1_555 no
C1 N1 C10 O2 3.9(9) 1_555 1_555 1_555 1_555 no
C1 N1 C10 C11 -177.6(5) 1_555 1_555 1_555 1_555 no
O1 C1 C2 C3 -60.9(6) 1_555 1_555 1_555 1_555 no
O1 C1 C2 C12 56.9(7) 1_555 1_555 1_555 1_555 no
O1 C1 C2 C13 178.1(5) 1_555 1_555 1_555 1_555 no
N1 C1 C2 C3 -175.5(5) 1_555 1_555 1_555 1_555 no
N1 C1 C2 C12 -57.7(7) 1_555 1_555 1_555 1_555 no
N1 C1 C2 C13 63.5(7) 1_555 1_555 1_555 1_555 no
C8 C1 C2 C3 59.5(7) 1_555 1_555 1_555 1_555 no
C8 C1 C2 C12 177.3(6) 1_555 1_555 1_555 1_555 no
C8 C1 C2 C13 -61.5(7) 1_555 1_555 1_555 1_555 no
O1 C1 C8 C5 55.3(6) 1_555 1_555 1_555 1_555 no
N1 C1 C8 C5 171.1(5) 1_555 1_555 1_555 1_555 no
C2 C1 C8 C5 -65.3(6) 1_555 1_555 1_555 1_555 no
C1 C2 C3 C4 -57.7(7) 1_555 1_555 1_555 1_555 no
C1 C2 C3 C9 61.6(7) 1_555 1_555 1_555 1_555 no
C12 C2 C3 C4 -176.1(6) 1_555 1_555 1_555 1_555 no
C12 C2 C3 C9 -56.8(7) 1_555 1_555 1_555 1_555 no
C13 C2 C3 C4 64.2(8) 1_555 1_555 1_555 1_555 no
C13 C2 C3 C9 -176.5(6) 1_555 1_555 1_555 1_555 no
C2 C3 C4 C5 61.0(7) 1_555 1_555 1_555 1_555 no
C9 C3 C4 C5 -60.3(7) 1_555 1_555 1_555 1_555 no
C2 C3 C9 C7 -61.1(7) 1_555 1_555 1_555 1_555 no
C4 C3 C9 C7 61.8(7) 1_555 1_555 1_555 1_555 no
C3 C4 C5 C6 61.6(7) 1_555 1_555 1_555 1_555 no
C3 C4 C5 C8 -60.5(7) 1_555 1_555 1_555 1_555 no
C4 C5 C6 C7 -58.9(7) 1_555 1_555 1_555 1_555 no
C4 C5 C6 C14 62.9(7) 1_555 1_555 1_555 1_555 no
C4 C5 C6 C15 -178.1(6) 1_555 1_555 1_555 1_555 no
C8 C5 C6 C7 61.1(7) 1_555 1_555 1_555 1_555 no
C8 C5 C6 C14 -177.1(6) 1_555 1_555 1_555 1_555 no
C8 C5 C6 C15 -58.1(7) 1_555 1_555 1_555 1_555 no
C4 C5 C8 C1 63.7(6) 1_555 1_555 1_555 1_555 no
C6 C5 C8 C1 -59.7(6) 1_555 1_555 1_555 1_555 no
C5 C6 C7 O1 -59.7(7) 1_555 1_555 1_555 1_555 no
C5 C6 C7 C9 58.3(7) 1_555 1_555 1_555 1_555 no
C5 C6 C7 C16 -174.2(6) 1_555 1_555 1_555 1_555 no
C14 C6 C7 O1 178.8(5) 1_555 1_555 1_555 1_555 no
C14 C6 C7 C9 -63.2(8) 1_555 1_555 1_555 1_555 no
C14 C6 C7 C16 64.3(8) 1_555 1_555 1_555 1_555 no
C15 C6 C7 O1 58.8(7) 1_555 1_555 1_555 1_555 no
C15 C6 C7 C9 176.9(6) 1_555 1_555 1_555 1_555 no
C15 C6 C7 C16 -55.7(8) 1_555 1_555 1_555 1_555 no
O1 C7 C9 C3 55.3(7) 1_555 1_555 1_555 1_555 no
C6 C7 C9 C3 -63.4(7) 1_555 1_555 1_555 1_555 no
C16 C7 C9 C3 167.2(6) 1_555 1_555 1_555 1_555 no
